data_5000289
loop_
_publ_author_name
'Coalter, Joseph N.'
'Huffman, John C.'
'Caulton, Kenneth G.'

_publ_section_title
;
 Cleavage of H-C(sp^2^) and C(sp^2^)-X Bonds (X = Alkyl, Aryl, OR, NR~2~):
 Facile Decarbonylation, Isonitrile Abstraction, or Dehydrogenation of
 Aldehydes, Esters, Amides, Amines, and Imines by [RuHCl(P^i^Pr~3~)~2~]~2~
;
_journal_issue 18
_journal_name_full Organometallics
_journal_page_first 3569
_journal_page_last 3578
_journal_paper_doi 10.1021/om000390y
_journal_volume 19
_journal_year 2000
_chemical_formula_sum 'C26 H52 Cl N P2 Ru'
_chemical_formula_weight 577.176
_space_group_IT_number 15
_symmetry_cell_setting monoclinic
_symmetry_space_group_name_Hall '-C 2yc'
_symmetry_space_group_name_H-M 'C 1 2/c 1'
_audit_creation_method 'minor manual editing of SDT2CIF v. 1.2 BETA  output'
_cell_angle_alpha 90
_cell_angle_beta 99.6192(12)
_cell_angle_gamma 90
_cell_formula_units_Z 8
_cell_length_a 39.3311(13)
_cell_length_b 9.0754(3)
_cell_length_c 16.5133(6)
_cell_measurement_reflns_used 4480
_cell_measurement_temperature 115(2)
_cell_measurement_theta_max 27.41
_cell_measurement_theta_min 2.31
_cell_volume 5811.5(3)
_computing_cell_refinement 'SAINT (Bruker, 1999)'
_computing_data_collection 'SMART (Bruker, 1999)'
_computing_data_reduction 'SAINT (Bruker, 1999), XTEL (local package)'
_computing_molecular_graphics 'XTEL, local package'
_computing_publication_material 'XTEL, local package'
_computing_structure_refinement 'XTEL, local package'
_computing_structure_solution 'SHELXS-97 (Sheldrick, 1997)'
_diffrn_ambient_temperature 115(2)
_diffrn_detector 'CCD area detector'
_diffrn_detector_area_resol_mean 44.52
_diffrn_detector_type 'Bruker SMART 6000'
_diffrn_measured_fraction_theta_full 1
_diffrn_measured_fraction_theta_max 1
_diffrn_measurement_details '   0.30 degree frames measured for   5.15 seconds each'
_diffrn_measurement_device 'three-circle goniometer with fixed chi'
_diffrn_measurement_device_type 'Bruker Platform goniometer'
_diffrn_measurement_method '\w scans'
_diffrn_radiation_type 'Mo K\a'
_diffrn_radiation_wavelength 0.71073
_diffrn_reflns_av_R_equivalents 0.036
_diffrn_reflns_limit_h_max 50
_diffrn_reflns_limit_h_min -50
_diffrn_reflns_limit_k_max 11
_diffrn_reflns_limit_k_min -11
_diffrn_reflns_limit_l_max 16
_diffrn_reflns_limit_l_min -21
_diffrn_reflns_number 22811
_diffrn_reflns_theta_full 27.5068
_diffrn_reflns_theta_max 27.5068
_diffrn_reflns_theta_min 2.10071
_diffrn_standards_decay_% -0.2
_diffrn_standards_interval_time 109
_diffrn_standards_number 4481
_exptl_absorpt_coefficient_mu 0.7555
_exptl_absorpt_correction_T_max 1.000000
_exptl_absorpt_correction_T_min 0.822091
_exptl_absorpt_correction_type semi-empirical
_exptl_absorpt_process_details SADABS
_exptl_crystal_colour orange
_exptl_crystal_density_diffrn 1.319
_exptl_crystal_density_meas ?
_exptl_crystal_density_method 'not measured'
_exptl_crystal_description irregular
_exptl_crystal_F_000 2448
_exptl_crystal_size_max .30
_exptl_crystal_size_mid .20
_exptl_crystal_size_min .15
_refine_diff_density_max 0.33
_refine_diff_density_min -0.26
_refine_ls_abs_structure_details none
_refine_ls_abs_structure_Flack ?
_refine_ls_extinction_coef -0.0000000171(10)
_refine_ls_extinction_expression
;
Larson, A. C. (1967).  Acta Cryst. 23, p. 664.  Eq. (3)
;
_refine_ls_extinction_method Zachariasen
_refine_ls_goodness_of_fit_ref 0.7260
_refine_ls_hydrogen_treatment ?
_refine_ls_matrix_type full
_refine_ls_number_parameters 489
_refine_ls_number_reflns 5084
_refine_ls_R_factor_gt 0.0242
_refine_ls_shift/su_max 0.0238
_refine_ls_structure_factor_coef F
_refine_ls_weighting_details w^-1^=\s^2^(F)+(.07F)^2^
_refine_ls_weighting_scheme calc
_refine_ls_wR_factor_ref 0.0239
_reflns_number_gt 5084
_reflns_number_total 6665
_reflns_threshold_expression 'Fo^2^> 2.33\s(Fo^2^)'
_cod_data_source_file 00011.cif
_cod_data_source_block MSC00011
_cod_original_sg_symbol_H-M 'C 2/c'
_cod_original_formula_sum 'C26 H52 Cl1 N1 P2 Ru1'
_cod_database_code 5000289

loop_
_symmetry_equiv_pos_as_xyz
x,y,z
1/2+x,1/2+y,z
-x,y,1/2-z
1/2-x,1/2+y,1/2-z
x,-y,1/2+z
1/2+x,1/2-y,1/2+z
-x,-y,-z
1/2-x,1/2-y,-z

loop_
_atom_site_label
_atom_site_type_symbol
_atom_site_fract_x
_atom_site_fract_y
_atom_site_fract_z
_atom_site_U_iso_or_equiv
_atom_site_adp_type
_atom_site_occupancy
_atom_site_disorder_group
_atom_site_disorder_assembly
Ru1 RU 0.122816(5) 0.15037(2) 0.123655(12) 0.01485(6) Uani 1 0 .
Cl2 CL 0.097992(17) -0.03654(8) 0.01656(4) 0.0233(2) Uani 1 0 .
C3 C 0.10092(8) -0.1409(4) 0.2194(2) 0.0283(10) Uani 1 0 .
N4 N 0.11341(5) 0.0120(2) 0.22260(13) 0.0187(7) Uani 1 0 .
C5 C 0.12045(7) 0.0723(3) 0.29414(16) 0.0212(9) Uani 1 0 .
C6 C 0.13479(6) 0.2180(3) 0.29956(15) 0.0191(8) Uani 1 0 .
C7 C 0.14289(7) 0.2932(4) 0.37396(17) 0.0269(10) Uani 1 0 .
C8 C 0.15665(8) 0.4322(4) 0.37602(19) 0.0322(11) Uani 1 0 .
C9 C 0.16193(7) 0.4972(3) 0.30272(19) 0.0271(10) Uani 1 0 .
C10 C 0.15345(7) 0.4235(3) 0.22858(17) 0.0217(9) Uani 1 0 .
C11 C 0.13953(6) 0.2803(3) 0.22317(15) 0.0170(8) Uani 1 0 .
P12 P 0.180161(17) 0.07325(8) 0.11749(4) 0.0164(2) Uani 1 0 .
C13 C 0.20108(8) 0.1915(3) 0.04627(17) 0.0261(10) Uani 1 0 .
C14 C 0.18345(10) 0.1829(4) -0.04314(19) 0.0349(12) Uani 1 0 .
C15 C 0.20581(8) 0.3517(4) 0.0737(2) 0.0309(10) Uani 1 0 .
C16 C 0.21206(7) 0.0894(3) 0.21437(16) 0.0221(9) Uani 1 0 .
C17 C 0.20496(8) -0.0204(4) 0.27902(19) 0.0311(11) Uani 1 0 .
C18 C 0.25037(8) 0.0857(4) 0.2081(2) 0.0338(11) Uani 1 0 .
C19 C 0.18495(7) -0.1098(3) 0.07022(17) 0.0206(9) Uani 1 0 .
C20 C 0.16928(9) -0.2357(4) 0.1125(2) 0.0290(11) Uani 1 0 .
C21 C 0.22020(9) -0.1546(4) 0.0516(3) 0.0396(12) Uani 1 0 .
P22 P 0.067835(17) 0.27350(8) 0.10195(4) 0.0187(2) Uani 1 0 .
C23 C 0.06405(8) 0.4030(3) 0.01321(18) 0.0277(10) Uani 1 0 .
C24 C 0.09102(9) 0.5254(4) 0.0259(2) 0.0351(12) Uani 1 0 .
C25 C 0.06398(10) 0.3246(4) -0.06877(19) 0.0348(11) Uani 1 0 .
C26 C 0.06034(7) 0.3994(3) 0.18695(18) 0.0272(10) Uani 1 0 .
C27 C 0.05138(8) 0.3134(4) 0.2596(2) 0.0324(11) Uani 1 0 .
C28 C 0.03530(9) 0.5284(4) 0.1667(2) 0.0368(12) Uani 1 0 .
C29 C 0.02854(7) 0.1573(3) 0.07108(17) 0.0233(9) Uani 1 0 .
C30 C -0.00562(8) 0.2391(4) 0.0478(2) 0.0346(12) Uani 1 0 .
C31 C 0.02472(9) 0.0346(4) 0.1313(2) 0.0376(12) Uani 1 0 .
H1 H 0.1346(10) 0.232(4) 0.033(2) 0.070(14) Uiso 1 0 .
H2 H 0.1320(9) 0.279(4) 0.076(2) 0.058(12) Uiso 1 0 .
H3 H 0.0847(7) -0.150(3) 0.2556(16) 0.022(7) Uiso 1 0 .
H4 H 0.0913(7) -0.168(3) 0.1657(17) 0.026(8) Uiso 1 0 .
H5 H 0.1193(8) -0.205(3) 0.2370(17) 0.034(9) Uiso 1 0 .
H6 H 0.1162(7) 0.019(3) 0.3417(16) 0.023(8) Uiso 1 0 .
H7 H 0.1376(7) 0.247(3) 0.4208(16) 0.021(8) Uiso 1 0 .
H8 H 0.1618(8) 0.484(3) 0.4229(18) 0.040(10) Uiso 1 0 .
H9 H 0.1709(7) 0.589(3) 0.3023(16) 0.024(8) Uiso 1 0 .
H10 H 0.1564(6) 0.470(3) 0.1845(15) 0.016(7) Uiso 1 0 .
H11 H 0.2235(7) 0.157(3) 0.0443(16) 0.028(8) Uiso 1 0 .
H12 H 0.1553(9) 0.235(4) -0.039(2) 0.056(11) Uiso 1 0 .
H13 H 0.1987(8) 0.245(4) -0.073(2) 0.053(11) Uiso 1 0 .
H14 H 0.1826(8) 0.082(4) -0.0620(19) 0.049(10) Uiso 1 0 .
H15 H 0.2188(9) 0.367(4) 0.131(2) 0.062(11) Uiso 1 0 .
H16 H 0.2220(8) 0.410(4) 0.0376(19) 0.050(10) Uiso 1 0 .
H17 H 0.1822(8) 0.407(3) 0.0654(17) 0.041(9) Uiso 1 0 .
H18 H 0.2086(7) 0.179(3) 0.2338(15) 0.019(8) Uiso 1 0 .
H19 H 0.1812(8) -0.031(3) 0.2850(17) 0.040(9) Uiso 1 0 .
H20 H 0.2128(7) -0.118(3) 0.2674(17) 0.027(8) Uiso 1 0 .
H21 H 0.2187(8) 0.007(3) 0.3300(18) 0.037(9) Uiso 1 0 .
H22 H 0.2576(8) -0.010(4) 0.1907(18) 0.041(10) Uiso 1 0 .
H23 H 0.2568(8) 0.160(4) 0.1724(19) 0.045(10) Uiso 1 0 .
H24 H 0.2639(7) 0.108(3) 0.2646(18) 0.032(8) Uiso 1 0 .
H25 H 0.1711(7) -0.097(3) 0.0227(16) 0.029(9) Uiso 1 0 .
H26 H 0.1472(7) -0.215(3) 0.1205(16) 0.025(8) Uiso 1 0 .
H27 H 0.1692(8) -0.317(4) 0.0825(18) 0.036(9) Uiso 1 0 .
H28 H 0.1820(7) -0.256(3) 0.1638(17) 0.031(9) Uiso 1 0 .
H29 H 0.2368(8) -0.190(4) 0.0999(19) 0.044(10) Uiso 1 0 .
H30 H 0.2169(8) -0.239(4) 0.017(2) 0.049(11) Uiso 1 0 .
H31 H 0.2320(9) -0.082(4) 0.024(2) 0.058(12) Uiso 1 0 .
H32 H 0.0422(7) 0.449(3) 0.0115(16) 0.022(8) Uiso 1 0 .
H33 H 0.1142(8) 0.490(3) 0.0175(17) 0.033(9) Uiso 1 0 .
H34 H 0.0852(8) 0.607(4) -0.0106(19) 0.045(10) Uiso 1 0 .
H35 H 0.0963(7) 0.567(3) 0.0771(18) 0.031(9) Uiso 1 0 .
H36 H 0.0429(9) 0.259(4) -0.083(2) 0.057(11) Uiso 1 0 .
H37 H 0.0637(8) 0.393(4) -0.1120(19) 0.045(10) Uiso 1 0 .
H38 H 0.0833(9) 0.263(4) -0.067(2) 0.058(12) Uiso 1 0 .
H39 H 0.0812(7) 0.438(3) 0.2019(16) 0.029(8) Uiso 1 0 .
H40 H 0.0535(8) 0.373(4) 0.3061(19) 0.047(10) Uiso 1 0 .
H41 H 0.0265(7) 0.281(3) 0.2486(17) 0.036(9) Uiso 1 0 .
H42 H 0.0638(7) 0.222(3) 0.2696(16) 0.026(8) Uiso 1 0 .
H43 H 0.0345(7) 0.594(3) 0.2161(17) 0.033(9) Uiso 1 0 .
H44 H 0.0416(8) 0.594(3) 0.1276(18) 0.031(9) Uiso 1 0 .
H45 H 0.0108(8) 0.498(3) 0.1463(17) 0.034(9) Uiso 1 0 .
H46 H 0.0352(7) 0.111(3) 0.0250(16) 0.027(8) Uiso 1 0 .
H47 H -0.0122(8) 0.280(4) 0.096(2) 0.052(11) Uiso 1 0 .
H48 H -0.0042(9) 0.314(4) 0.011(2) 0.051(12) Uiso 1 0 .
H49 H -0.0230(8) 0.171(4) 0.0261(17) 0.036(9) Uiso 1 0 .
H50 H 0.0194(9) 0.066(4) 0.182(2) 0.064(13) Uiso 1 0 .
H51 H 0.0061(8) -0.034(3) 0.1090(17) 0.036(9) Uiso 1 0 .
H52 H 0.0434(10) -0.026(4) 0.145(2) 0.066(13) Uiso 1 0 .

loop_
_atom_site_aniso_label
_atom_site_aniso_U_11
_atom_site_aniso_U_22
_atom_site_aniso_U_33
_atom_site_aniso_U_12
_atom_site_aniso_U_13
_atom_site_aniso_U_23
Ru1 0.0152(15) 0.01540(13) 0.0140(3) 0.00125(9) 0.00256(7) -0.00097(9)
Cl2 0.022(2) 0.0226(4) 0.0246(6) 0.0007(3) 0.0019(3) -0.0075(3)
C3 0.031(4) 0.0211(16) 0.0348(19) -0.0032(14) 0.0118(14) 0.0028(14)
N4 0.018(2) 0.0157(12) 0.0231(13) 0.0007(9) 0.0061(9) 0.0009(10)
C5 0.019(2) 0.0260(16) 0.0193(14) 0.0039(12) 0.0051(11) 0.0072(12)
C6 0.016(2) 0.0226(14) 0.0184(14) 0.0021(11) 0.0022(10) 0.0007(12)
C7 0.028(3) 0.0353(18) 0.0169(15) 0.0020(14) 0.0032(12) 0.0002(13)
C8 0.034(4) 0.039(2) 0.0234(16) -0.0036(15) 0.0016(13) -0.0133(15)
C9 0.024(3) 0.0239(16) 0.0342(18) -0.0052(13) 0.0058(13) -0.0088(14)
C10 0.021(3) 0.0232(15) 0.0224(15) 0.0016(12) 0.0070(11) 0.0009(13)
C11 0.0122(17) 0.0206(14) 0.0183(14) 0.0025(11) 0.0029(10) -0.0005(11)
P12 0.0160(16) 0.0156(4) 0.0175(5) 0.0014(3) 0.0026(3) -0.0007(3)
C13 0.027(3) 0.0239(16) 0.0271(17) -0.0032(13) 0.0054(13) 0.0016(12)
C14 0.050(5) 0.032(2) 0.0267(17) -0.0023(16) 0.0163(15) -0.0001(14)
C15 0.030(3) 0.0285(17) 0.0353(19) -0.0014(15) 0.0080(14) 0.0031(15)
C16 0.022(3) 0.0222(15) 0.0208(15) 0.0018(12) -0.0003(11) -0.0015(12)
C17 0.023(3) 0.044(2) 0.0254(17) 0.0025(15) 0.0013(13) 0.0097(15)
C18 0.020(3) 0.045(2) 0.035(2) -0.0045(15) -0.0003(13) 0.0056(17)
C19 0.021(3) 0.0167(14) 0.0250(16) 0.0014(11) 0.0051(12) -0.0032(11)
C20 0.030(3) 0.0179(16) 0.040(2) 0.0000(13) 0.0074(15) 0.0010(14)
C21 0.034(4) 0.0252(18) 0.066(3) 0.0023(16) 0.0246(18) -0.0095(19)
P22 0.0160(16) 0.0187(4) 0.0209(5) 0.0020(3) 0.0022(3) -0.0030(3)
C23 0.024(3) 0.0250(16) 0.0328(18) 0.0061(13) 0.0019(13) 0.0045(13)
C24 0.037(4) 0.0243(18) 0.044(2) 0.0034(15) 0.0067(16) 0.0074(16)
C25 0.041(5) 0.038(2) 0.0239(17) 0.0075(17) 0.0016(14) 0.0097(15)
C26 0.018(2) 0.0299(17) 0.0328(18) 0.0018(13) 0.0026(12) -0.0120(13)
C27 0.025(3) 0.044(2) 0.0286(18) 0.0053(15) 0.0058(13) -0.0126(15)
C28 0.030(4) 0.034(2) 0.046(2) 0.0111(15) 0.0032(16) -0.0125(17)
C29 0.020(2) 0.0258(15) 0.0239(15) 0.0011(13) 0.0022(11) -0.0071(13)
C30 0.018(2) 0.036(2) 0.047(2) 0.0018(14) -0.0006(15) -0.0079(18)
C31 0.028(3) 0.041(2) 0.041(2) -0.0121(16) -0.0013(16) 0.0058(17)

loop_
_atom_type_symbol
_atom_type_description
_atom_type_scat_dispersion_real
_atom_type_scat_dispersion_imag
_atom_type_scat_source
RU Ru -1.42 0.836 'International Tables Vol. IV (1974) Table 2.2B'
CL Cl 0.132 0.159 'International Tables Vol. IV (1974) Table 2.2B'
P P 0.09 0.095 'International Tables Vol. IV (1974) Table 2.2B'
N N 0.004 0.003 'International Tables Vol. IV (1974) Table 2.2B'
C C 0.002 0.002 'International Tables Vol. IV (1974) Table 2.2B'
H H 0 0 'International Tables Vol. IV (1974) Table 2.2B'

loop_
_geom_angle_atom_site_label_1
_geom_angle_atom_site_label_2
_geom_angle_atom_site_label_3
_geom_angle
_geom_angle_site_symmetry_1
_geom_angle_site_symmetry_2
_geom_angle_site_symmetry_3
_geom_angle_publ_flag
P12 Ru1 P22 164.66(3) . . . no
P12 Ru1 N4 98.40(6) . . . no
P12 Ru1 C11 91.40(7) . . . no
P12 Ru1 H1 73.0(12) . . . no
P12 Ru1 H2 83.8(14) . . . no
P22 Ru1 N4 96.91(6) . . . no
P22 Ru1 C11 90.69(7) . . . no
P22 Ru1 H1 92.0(12) . . . no
P22 Ru1 H2 81.3(14) . . . no
N4 Ru1 C11 78.34(9) . . . no
N4 Ru1 H1 167.8(13) . . . no
N4 Ru1 H2 162.2(14) . . . no
C11 Ru1 H1 110.0(12) . . . no
C11 Ru1 H2 83.9(14) . . . no
H1 Ru1 H2 28.3(17) . . . no
Ru1 P12 C13 112.07(10) . . . no
Ru1 P12 C16 116.50(9) . . . no
Ru1 P12 C19 116.37(9) . . . no
C13 P12 C16 100.93(13) . . . no
C13 P12 C19 99.32(13) . . . no
C16 P12 C19 109.23(13) . . . no
Ru1 P22 C23 111.19(10) . . . no
Ru1 P22 C26 114.96(9) . . . no
Ru1 P22 C29 117.38(10) . . . no
C23 P22 C26 101.69(14) . . . no
C23 P22 C29 100.80(13) . . . no
C26 P22 C29 108.79(13) . . . no
Ru1 N4 C3 128.74(19) . . . no
Ru1 N4 C5 114.37(19) . . . no
C3 N4 C5 116.9(2) . . . no
N4 C3 H3 108.6(17) . . . no
N4 C3 H4 111.4(18) . . . no
N4 C3 H5 109.8(19) . . . no
H3 C3 H4 111(2) . . . no
H3 C3 H5 108(2) . . . no
H4 C3 H5 107(2) . . . no
N4 C5 C6 118.0(2) . . . no
N4 C5 H6 119.9(16) . . . no
C6 C5 H6 122.1(16) . . . no
C5 C6 C7 122.4(3) . . . no
C5 C6 C11 114.8(2) . . . no
C7 C6 C11 122.8(3) . . . no
C6 C7 C8 120.2(3) . . . no
C6 C7 H7 117.3(17) . . . no
C8 C7 H7 122.4(17) . . . no
C7 C8 C9 118.9(3) . . . no
C7 C8 H8 122(2) . . . no
C9 C8 H8 119(2) . . . no
C8 C9 C10 121.0(3) . . . no
C8 C9 H9 120.8(17) . . . no
C10 C9 H9 118.2(18) . . . no
C9 C10 C11 122.4(3) . . . no
C9 C10 H10 117.7(18) . . . no
C11 C10 H10 119.9(18) . . . no
Ru1 C11 C6 114.32(19) . . . no
Ru1 C11 C10 130.9(2) . . . no
C6 C11 C10 114.7(2) . . . no
P12 C13 C14 113.6(2) . . . no
P12 C13 C15 113.7(2) . . . no
P12 C13 H11 110.1(17) . . . no
C14 C13 C15 110.5(3) . . . no
C14 C13 H11 103.1(16) . . . no
C15 C13 H11 104.9(18) . . . no
C13 C14 H12 101.7(15) . . . no
C13 C14 H13 103.3(18) . . . no
C13 C14 H14 110.2(19) . . . no
H12 C14 H13 115(2) . . . no
H12 C14 H14 114(2) . . . no
H13 C14 H14 112(3) . . . no
C13 C15 H15 115(2) . . . no
C13 C15 H16 110.7(17) . . . no
C13 C15 H17 110.9(17) . . . no
H15 C15 H16 101(2) . . . no
H15 C15 H17 111(3) . . . no
H16 C15 H17 107(2) . . . no
P12 C16 C17 112.0(2) . . . no
P12 C16 C18 118.0(2) . . . no
P12 C16 H18 105.0(17) . . . no
C17 C16 C18 109.4(3) . . . no
C17 C16 H18 106.6(17) . . . no
C18 C16 H18 104.9(18) . . . no
C16 C17 H19 115.9(18) . . . no
C16 C17 H20 111.0(17) . . . no
C16 C17 H21 107.6(18) . . . no
H19 C17 H20 106(2) . . . no
H19 C17 H21 111(2) . . . no
H20 C17 H21 105(2) . . . no
C16 C18 H22 112.4(19) . . . no
C16 C18 H23 113.0(19) . . . no
C16 C18 H24 107.8(17) . . . no
H22 C18 H23 109(3) . . . no
H22 C18 H24 109(2) . . . no
H23 C18 H24 106(2) . . . no
P12 C19 C20 113.7(2) . . . no
P12 C19 C21 118.9(2) . . . no
P12 C19 H25 99.5(19) . . . no
C20 C19 C21 110.1(3) . . . no
C20 C19 H25 105.6(19) . . . no
C21 C19 H25 107.5(18) . . . no
C19 C20 H26 112.3(18) . . . no
C19 C20 H27 110(2) . . . no
C19 C20 H28 111.9(18) . . . no
H26 C20 H27 109(3) . . . no
H26 C20 H28 107(2) . . . no
H27 C20 H28 107(3) . . . no
C19 C21 H29 114.9(19) . . . no
C19 C21 H30 107(2) . . . no
C19 C21 H31 116(2) . . . no
H29 C21 H30 103(3) . . . no
H29 C21 H31 107(3) . . . no
H30 C21 H31 107(3) . . . no
P22 C23 C24 112.9(2) . . . no
P22 C23 C25 113.0(2) . . . no
P22 C23 H32 104.8(16) . . . no
C24 C23 C25 111.0(3) . . . no
C24 C23 H32 106.6(17) . . . no
C25 C23 H32 108.1(16) . . . no
C23 C24 H33 112.2(17) . . . no
C23 C24 H34 112.8(19) . . . no
C23 C24 H35 117.9(19) . . . no
H33 C24 H34 107(2) . . . no
H33 C24 H35 101(2) . . . no
H34 C24 H35 105(3) . . . no
C23 C25 H36 111(2) . . . no
C23 C25 H37 111.1(19) . . . no
C23 C25 H38 111(2) . . . no
H36 C25 H37 108(2) . . . no
H36 C25 H38 107(3) . . . no
H37 C25 H38 109(3) . . . no
P22 C26 C27 111.4(2) . . . no
P22 C26 C28 118.7(2) . . . no
P22 C26 H39 101.3(19) . . . no
C27 C26 C28 109.8(3) . . . no
C27 C26 H39 108.0(18) . . . no
C28 C26 H39 106.7(19) . . . no
C26 C27 H40 110(2) . . . no
C26 C27 H41 110.6(17) . . . no
C26 C27 H42 113.5(17) . . . no
H40 C27 H41 106(2) . . . no
H40 C27 H42 113(2) . . . no
H41 C27 H42 103(2) . . . no
C26 C28 H43 112.3(16) . . . no
C26 C28 H44 113.6(19) . . . no
C26 C28 H45 114.2(17) . . . no
H43 C28 H44 103(2) . . . no
H43 C28 H45 106(2) . . . no
H44 C28 H45 107(2) . . . no
P22 C29 C30 116.5(2) . . . no
P22 C29 C31 113.8(2) . . . no
P22 C29 H46 98.0(17) . . . no
C30 C29 C31 110.0(3) . . . no
C30 C29 H46 111.4(17) . . . no
C31 C29 H46 106.0(17) . . . no
C29 C30 H47 109(2) . . . no
C29 C30 H48 112(2) . . . no
C29 C30 H49 109.2(19) . . . no
H47 C30 H48 109(3) . . . no
H47 C30 H49 107(3) . . . no
H48 C30 H49 110(3) . . . no
C29 C31 H50 115(2) . . . no
C29 C31 H51 111.6(17) . . . no
C29 C31 H52 116(2) . . . no
H50 C31 H51 105(3) . . . no
H50 C31 H52 104(3) . . . no
H51 C31 H52 103(3) . . . no
Ru1 H1 H2 55(4) . . . no
Ru1 H2 H1 97(5) . . . no

loop_
_geom_bond_atom_site_label_1
_geom_bond_atom_site_label_2
_geom_bond_distance
_geom_bond_site_symmetry_1
_geom_bond_site_symmetry_2
_geom_bond_publ_flag
Ru1 P12 2.3799(7) . . no
Ru1 P22 2.4071(7) . . no
Ru1 N4 2.141(2) . . no
Ru1 C11 2.040(3) . . no
Ru1 H1 1.81(4) . . no
Ru1 H2 1.48(4) . . no
P12 C13 1.880(3) . . no
P12 C16 1.866(3) . . no
P12 C19 1.858(3) . . no
P22 C23 1.865(3) . . no
P22 C26 1.871(3) . . no
P22 C29 1.870(3) . . no
N4 C3 1.470(4) . . no
N4 C5 1.289(3) . . no
C3 H3 0.95(3) . . no
C3 H4 0.94(3) . . no
C3 H5 0.93(3) . . no
C5 C6 1.435(4) . . no
C5 H6 0.96(3) . . no
C6 C7 1.395(4) . . no
C6 C11 1.423(3) . . no
C7 C8 1.371(4) . . no
C7 H7 0.93(3) . . no
C8 C9 1.393(4) . . no
C8 H8 0.90(3) . . no
C9 C10 1.386(4) . . no
C9 H9 0.91(3) . . no
C10 C11 1.407(4) . . no
C10 H10 0.86(2) . . no
C13 C14 1.525(4) . . no
C13 C15 1.525(4) . . no
C13 H11 0.94(3) . . no
C14 H12 1.22(3) . . no
C14 H13 1.01(3) . . no
C14 H14 0.97(3) . . no
C15 H15 1.01(3) . . no
C15 H16 1.08(3) . . no
C15 H17 1.04(3) . . no
C16 C17 1.520(4) . . no
C16 C18 1.528(4) . . no
C16 H18 0.89(3) . . no
C17 H19 0.96(3) . . no
C17 H20 0.97(3) . . no
C17 H21 0.95(3) . . no
C18 H22 0.97(3) . . no
C18 H23 0.96(3) . . no
C18 H24 1.02(3) . . no
C19 C20 1.522(4) . . no
C19 C21 1.525(4) . . no
C19 H25 0.88(3) . . no
C20 H26 0.92(3) . . no
C20 H27 0.89(3) . . no
C20 H28 0.93(3) . . no
C21 H29 1.00(3) . . no
C21 H30 0.96(3) . . no
C21 H31 0.96(4) . . no
C23 C24 1.526(4) . . no
C23 C25 1.529(4) . . no
C23 H32 0.95(3) . . no
C24 H33 1.00(3) . . no
C24 H34 0.96(3) . . no
C24 H35 0.92(3) . . no
C25 H36 1.02(3) . . no
C25 H37 0.95(3) . . no
C25 H38 0.94(3) . . no
C26 C27 1.521(4) . . no
C26 C28 1.531(4) . . no
C26 H39 0.89(3) . . no
C27 H40 0.93(3) . . no
C27 H41 1.01(3) . . no
C27 H42 0.96(3) . . no
C28 H43 1.02(3) . . no
C28 H44 0.94(3) . . no
C28 H45 1.01(3) . . no
C29 C30 1.527(4) . . no
C29 C31 1.517(4) . . no
C29 H46 0.94(3) . . no
C30 H47 0.96(3) . . no
C30 H48 0.92(3) . . no
C30 H49 0.94(3) . . no
C31 H50 0.94(3) . . no
C31 H51 0.98(3) . . no
C31 H52 0.92(4) . . no
H1 H2 0.86(5) . . no
